data_4029686
loop_
_publ_author_name
'Hamlin, Amy M.'
'Lapointe, David'
'Owens, Kyle'
'Sarpong, Richmond'

_publ_section_title
;
 Studies on c20-diterpenoid alkaloids: synthesis of the hetidine framework
 and its application to the synthesis of dihydronavirine and the atisine
 skeleton.
;
_journal_issue 15
_journal_name_full 'The Journal of organic chemistry'
_journal_page_first 6783
_journal_page_last 6800
_journal_paper_doi 10.1021/jo501214b
_journal_volume 79
_journal_year 2014
_chemical_absolute_configuration ad
_chemical_formula_sum 'C20 H23 N O2'
_chemical_formula_weight 309.39
_chemical_name_common AMHX-184
_chemical_name_systematic
; 
 sarpong80 
;
_space_group.centring_type C

_space_group_crystal_system monoclinic
_space_group_IT_number 9
_space_group_name_Hall 'C -2yc'
_space_group_name_H-M_alt 'C 1 c 1'
_symmetry_space_group_name_Hall 'C -2yc'
_symmetry_space_group_name_H-M 'C 1 c 1'
_atom_sites_solution_hydrogens geom
_atom_sites_solution_primary iterative
_atom_sites_solution_secondary difmap
_audit_creation_method SHELXL-2014
_cell_angle_alpha 90
_cell_angle_beta 107.6180(10)
_cell_angle_gamma 90
_cell_formula_units_Z 4
_cell_length_a 8.9580(4)
_cell_length_b 17.1507(9)
_cell_length_c 11.2099(5)
_cell_measurement_reflns_used 9805
_cell_measurement_temperature 100(2)
_cell_measurement_theta_max 68.19
_cell_measurement_theta_min 4.14
_cell_volume 1641.46(14)
_computing_cell_refinement 'Bruker SAINT'
_computing_data_collection 'Bruker APEX2'
_computing_data_reduction 'Bruker SAINT'
_computing_molecular_graphics ORTEP-32
_computing_publication_material WinGX
_computing_structure_refinement SHELXL-2014
_computing_structure_solution SHELXT
_diffrn_ambient_temperature 100(2)
_diffrn_detector_area_resol_mean 8.366
_diffrn_measured_fraction_theta_full 0.983
_diffrn_measured_fraction_theta_max 0.980
_diffrn_measurement_device_type 'Bruker APEX-II CCD'
_diffrn_measurement_method 'phi and omega scans'
_diffrn_radiation_type CuK\a
_diffrn_radiation_wavelength 1.54178
_diffrn_reflns_av_R_equivalents 0.0242
_diffrn_reflns_av_unetI/netI 0.0151
_diffrn_reflns_Laue_measured_fraction_full 0.983
_diffrn_reflns_Laue_measured_fraction_max 0.980
_diffrn_reflns_limit_h_max 10
_diffrn_reflns_limit_h_min -10
_diffrn_reflns_limit_k_max 20
_diffrn_reflns_limit_k_min -20
_diffrn_reflns_limit_l_max 10
_diffrn_reflns_limit_l_min -13
_diffrn_reflns_number 21234
_diffrn_reflns_point_group_measured_fraction_full 0.873
_diffrn_reflns_point_group_measured_fraction_max 0.868
_diffrn_reflns_theta_full 67.000
_diffrn_reflns_theta_max 68.160
_diffrn_reflns_theta_min 5.158
_diffrn_source 'microfocus rotating anode'
_exptl_absorpt_coefficient_mu 0.632
_exptl_absorpt_correction_T_max 0.864
_exptl_absorpt_correction_T_min 0.810
_exptl_absorpt_correction_type multi-scan
_exptl_absorpt_process_details SADABS
_exptl_crystal_colour colorless
_exptl_crystal_density_diffrn 1.252
_exptl_crystal_description prism
_exptl_crystal_F_000 664
_exptl_crystal_size_max 0.150
_exptl_crystal_size_mid 0.100
_exptl_crystal_size_min 0.100
_refine_diff_density_max 0.178
_refine_diff_density_min -0.125
_refine_diff_density_rms 0.027
_refine_ls_abs_structure_details
; 
 Flack x determined using 1125 quotients [(I+)-(I-)]/[(I+)+(I-)] 
 (Parsons, Flack and Wagner, Acta Cryst. B69 (2013) 249-259). 
;
_refine_ls_abs_structure_Flack 0.09(3)
_refine_ls_extinction_method none
_refine_ls_goodness_of_fit_ref 1.020
_refine_ls_hydrogen_treatment constr
_refine_ls_matrix_type full
_refine_ls_number_parameters 210
_refine_ls_number_reflns 2613
_refine_ls_number_restraints 2
_refine_ls_restrained_S_all 1.020
_refine_ls_R_factor_all 0.0229
_refine_ls_R_factor_gt 0.0228
_refine_ls_shift/su_max 0.000
_refine_ls_shift/su_mean 0.000
_refine_ls_structure_factor_coef Fsqd
_refine_ls_weighting_details 'w=1/[\s^2^(Fo^2^)+(0.0389P)^2^+0.5359P] where P=(Fo^2^+2Fc^2^)/3'
_refine_ls_weighting_scheme calc
_refine_ls_wR_factor_gt 0.0615
_refine_ls_wR_factor_ref 0.0616
_reflns_Friedel_coverage 0.764
_reflns_Friedel_fraction_full 0.762
_reflns_Friedel_fraction_max 0.754
_reflns_number_gt 2606
_reflns_number_total 2613
_reflns_threshold_expression 'I > 2\s(I)'
_cod_data_source_file jo501214b_si_001.cif
_cod_data_source_block sarpong80
_cod_depositor_comments
;Adding full bibliography for 4029686--4029687.cif.

The following automatic conversions were performed:

'_space_group.centring_type' value 'C-centered' was replaced with the
value 'C' as specified in the replacement file
'/home/antanas/src/cod-tools/trunk/data/replacement-values/replacement_values.lst'.

Automatic conversion script
Id: cif_fix_values 5642 2017-10-24 12:04:52Z antanas 
;
_cod_database_code 4029686
_shelx_space_group_comment
; 
The symmetry employed for this shelxl refinement is uniquely defined 
by the following loop, which should always be used as a source of 
symmetry information in preference to the above space-group names. 
They are only intended as comments. 
;
_shelx_estimated_absorpt_t_min 0.911
_shelx_estimated_absorpt_t_max 0.939
_shelxl_version_number 2014-1

loop_
_space_group_symop_operation_xyz
'x, y, z'
'x, -y, z+1/2'
'x+1/2, y+1/2, z'
'x+1/2, -y+1/2, z+1/2'

loop_
_atom_site_label
_atom_site_type_symbol
_atom_site_fract_x
_atom_site_fract_y
_atom_site_fract_z
_atom_site_U_iso_or_equiv
_atom_site_adp_type
_atom_site_occupancy
_atom_site_site_symmetry_order
_atom_site_calc_flag
_atom_site_refinement_flags_posn
_atom_site_refinement_flags_adp
C1 C -0.27221(18) 0.17793(9) 0.76093(17) 0.0178(3) Uani 1 1 d . .
H1 H -0.2309 0.2154 0.8315 0.021 Uiso 1 1 calc R U
C2 C -0.40049(18) 0.12926(9) 0.79610(16) 0.0200(4) Uani 1 1 d . .
C3 C -0.5429(2) 0.17969(10) 0.79622(18) 0.0235(4) Uani 1 1 d . .
H3A H -0.6245 0.1459 0.8122 0.028 Uiso 1 1 calc R U
H3B H -0.5106 0.2182 0.8650 0.028 Uiso 1 1 calc R U
C4 C -0.61128(19) 0.22216(10) 0.67372(18) 0.0218(4) Uani 1 1 d . .
H4A H -0.7004 0.2549 0.6783 0.026 Uiso 1 1 calc R U
H4B H -0.6506 0.1839 0.6052 0.026 Uiso 1 1 calc R U
C5 C -0.48617(19) 0.27338(9) 0.64662(18) 0.0206(4) Uani 1 1 d . .
H5A H -0.4550 0.3141 0.7121 0.025 Uiso 1 1 calc R U
H5B H -0.5328 0.3000 0.5655 0.025 Uiso 1 1 calc R U
C6 C -0.33664(18) 0.22944(9) 0.64130(17) 0.0170(3) Uani 1 1 d . .
C7 C -0.37163(18) 0.18410(9) 0.51757(17) 0.0167(3) Uani 1 1 d . .
C8 C -0.24623(18) 0.14556(9) 0.47518(17) 0.0166(3) Uani 1 1 d . .
C9 C -0.29189(18) 0.12309(9) 0.34923(17) 0.0186(4) Uani 1 1 d . .
H9 H -0.3977 0.1308 0.3002 0.022 Uiso 1 1 calc R U
C10 C -0.1894(2) 0.09034(9) 0.29397(17) 0.0195(4) Uani 1 1 d . .
H10 H -0.2238 0.0764 0.2079 0.023 Uiso 1 1 calc R U
C11 C -0.03427(18) 0.07772(9) 0.36549(17) 0.0180(4) Uani 1 1 d . .
C12 C 0.01365(19) 0.09769(9) 0.49137(17) 0.0182(3) Uani 1 1 d . .
H12 H 0.1187 0.0877 0.5402 0.022 Uiso 1 1 calc R U
C13 C -0.08973(18) 0.13232(9) 0.54835(16) 0.0172(3) Uani 1 1 d . .
C14 C -0.02597(19) 0.15009(9) 0.68610(18) 0.0197(3) Uani 1 1 d . .
H14A H -0.0078 0.2070 0.6968 0.024 Uiso 1 1 calc R U
H14B H 0.0766 0.1238 0.7200 0.024 Uiso 1 1 calc R U
C15 C -0.13296(18) 0.12466(10) 0.76264(17) 0.0203(4) Uani 1 1 d . .
H15A H -0.0675 0.1187 0.8508 0.024 Uiso 1 1 calc R U
H15B H -0.1752 0.0725 0.7326 0.024 Uiso 1 1 calc R U
C16 C -0.45902(18) 0.06599(10) 0.70291(17) 0.0198(4) Uani 1 1 d . .
C17 C -0.3330(2) 0.09120(10) 0.92533(18) 0.0251(4) Uani 1 1 d . .
H17A H -0.2477 0.0558 0.9238 0.038 Uiso 1 1 calc R U
H17B H -0.4155 0.0618 0.9462 0.038 Uiso 1 1 calc R U
H17C H -0.2926 0.1318 0.9885 0.038 Uiso 1 1 calc R U
C18 C -0.22194(19) 0.29540(9) 0.64178(17) 0.0199(4) Uani 1 1 d . .
H18 H -0.1532 0.3110 0.7206 0.024 Uiso 1 1 calc R U
C19 C -0.2104(2) 0.33249(10) 0.54199(18) 0.0238(4) Uani 1 1 d . .
H19A H -0.2769 0.3187 0.4613 0.029 Uiso 1 1 calc R U
H19B H -0.1355 0.3730 0.5507 0.029 Uiso 1 1 calc R U
C20 C 0.2208(2) 0.03493(11) 0.3690(2) 0.0265(4) Uani 1 1 d . .
H20A H 0.2669 0.0853 0.4020 0.040 Uiso 1 1 calc R U
H20B H 0.2752 0.0139 0.3122 0.040 Uiso 1 1 calc R U
H20C H 0.2316 -0.0015 0.4385 0.040 Uiso 1 1 calc R U
N1 N -0.50668(17) 0.01650(8) 0.63313(16) 0.0261(3) Uani 1 1 d . .
O1 O -0.50568(14) 0.18412(7) 0.44670(12) 0.0226(3) Uani 1 1 d . .
O2 O 0.05858(13) 0.04521(7) 0.30252(12) 0.0217(3) Uani 1 1 d . .

loop_
_atom_site_aniso_label
_atom_site_aniso_U_11
_atom_site_aniso_U_22
_atom_site_aniso_U_33
_atom_site_aniso_U_23
_atom_site_aniso_U_13
_atom_site_aniso_U_12
C1 0.0181(8) 0.0209(7) 0.0141(9) -0.0013(6) 0.0044(7) -0.0044(6)
C2 0.0214(8) 0.0226(8) 0.0165(10) -0.0016(7) 0.0066(7) -0.0059(6)
C3 0.0244(9) 0.0269(9) 0.0224(11) -0.0040(7) 0.0120(8) -0.0055(7)
C4 0.0192(8) 0.0245(8) 0.0235(11) -0.0039(7) 0.0088(7) -0.0003(6)
C5 0.0210(8) 0.0201(7) 0.0208(10) -0.0023(7) 0.0064(7) 0.0007(6)
C6 0.0182(7) 0.0181(7) 0.0150(9) -0.0009(6) 0.0053(6) -0.0015(6)
C7 0.0175(8) 0.0167(7) 0.0154(10) 0.0042(6) 0.0041(7) -0.0019(6)
C8 0.0182(8) 0.0156(7) 0.0154(9) 0.0005(6) 0.0042(7) -0.0025(6)
C9 0.0179(8) 0.0174(7) 0.0177(10) 0.0005(6) 0.0013(7) -0.0003(6)
C10 0.0240(8) 0.0192(7) 0.0140(10) -0.0006(6) 0.0036(7) -0.0008(6)
C11 0.0200(8) 0.0148(7) 0.0206(10) 0.0001(6) 0.0082(7) -0.0006(6)
C12 0.0159(7) 0.0191(7) 0.0183(10) 0.0025(7) 0.0032(6) -0.0017(6)
C13 0.0179(8) 0.0170(7) 0.0160(10) 0.0025(6) 0.0042(7) -0.0031(6)
C14 0.0157(8) 0.0252(8) 0.0170(10) 0.0005(7) 0.0030(7) -0.0012(6)
C15 0.0196(8) 0.0256(8) 0.0145(10) 0.0019(7) 0.0035(7) -0.0007(6)
C16 0.0178(7) 0.0228(8) 0.0184(10) 0.0040(7) 0.0049(7) -0.0004(6)
C17 0.0284(9) 0.0296(8) 0.0178(11) 0.0013(7) 0.0076(8) -0.0069(7)
C18 0.0190(8) 0.0194(8) 0.0198(10) -0.0018(7) 0.0037(7) -0.0015(6)
C19 0.0240(8) 0.0234(8) 0.0237(11) 0.0007(7) 0.0069(8) -0.0041(6)
C20 0.0192(8) 0.0287(9) 0.0317(12) -0.0028(8) 0.0080(8) 0.0031(7)
N1 0.0263(7) 0.0232(7) 0.0248(9) -0.0006(6) 0.0018(7) -0.0023(6)
O1 0.0172(6) 0.0318(6) 0.0168(7) -0.0016(5) 0.0020(5) 0.0011(4)
O2 0.0205(6) 0.0239(6) 0.0212(7) -0.0029(5) 0.0071(5) 0.0021(5)

loop_
_atom_type_symbol
_atom_type_description
_atom_type_scat_dispersion_real
_atom_type_scat_dispersion_imag
_atom_type_scat_source
C C 0.0181 0.0091 'International Tables Vol C Tables 4.2.6.8 and 6.1.1.4'
H H 0.0000 0.0000 'International Tables Vol C Tables 4.2.6.8 and 6.1.1.4'
N N 0.0311 0.0180 'International Tables Vol C Tables 4.2.6.8 and 6.1.1.4'
O O 0.0492 0.0322 'International Tables Vol C Tables 4.2.6.8 and 6.1.1.4'

loop_
_geom_angle_atom_site_label_1
_geom_angle_atom_site_label_2
_geom_angle_atom_site_label_3
_geom_angle
C15 C1 C6 115.65(14)
C15 C1 C2 109.50(13)
C6 C1 C2 114.15(13)
C15 C1 H1 105.5
C6 C1 H1 105.5
C2 C1 H1 105.5
C16 C2 C17 107.87(14)
C16 C2 C3 107.10(13)
C17 C2 C3 109.10(14)
C16 C2 C1 110.00(13)
C17 C2 C1 110.79(13)
C3 C2 C1 111.84(13)
C4 C3 C2 112.18(14)
C4 C3 H3A 109.2
C2 C3 H3A 109.2
C4 C3 H3B 109.2
C2 C3 H3B 109.2
H3A C3 H3B 107.9
C3 C4 C5 109.79(14)
C3 C4 H4A 109.7
C5 C4 H4A 109.7
C3 C4 H4B 109.7
C5 C4 H4B 109.7
H4A C4 H4B 108.2
C4 C5 C6 114.98(13)
C4 C5 H5A 108.5
C6 C5 H5A 108.5
C4 C5 H5B 108.5
C6 C5 H5B 108.5
H5A C5 H5B 107.5
C18 C6 C7 109.33(13)
C18 C6 C5 103.15(12)
C7 C6 C5 109.71(13)
C18 C6 C1 110.02(13)
C7 C6 C1 114.18(12)
C5 C6 C1 109.88(13)
O1 C7 C8 118.48(16)
O1 C7 C6 118.55(14)
C8 C7 C6 122.77(14)
C9 C8 C13 118.50(15)
C9 C8 C7 115.01(14)
C13 C8 C7 126.46(16)
C10 C9 C8 122.44(15)
C10 C9 H9 118.8
C8 C9 H9 118.8
C9 C10 C11 119.33(16)
C9 C10 H10 120.3
C11 C10 H10 120.3
O2 C11 C12 125.33(14)
O2 C11 C10 115.08(15)
C12 C11 C10 119.58(14)
C11 C12 C13 121.51(15)
C11 C12 H12 119.2
C13 C12 H12 119.2
C12 C13 C8 118.61(16)
C12 C13 C14 116.98(14)
C8 C13 C14 124.37(14)
C13 C14 C15 114.17(13)
C13 C14 H14A 108.7
C15 C14 H14A 108.7
C13 C14 H14B 108.7
C15 C14 H14B 108.7
H14A C14 H14B 107.6
C14 C15 C1 117.75(14)
C14 C15 H15A 107.9
C1 C15 H15A 107.9
C14 C15 H15B 107.9
C1 C15 H15B 107.9
H15A C15 H15B 107.2
N1 C16 C2 178.05(19)
C2 C17 H17A 109.5
C2 C17 H17B 109.5
H17A C17 H17B 109.5
C2 C17 H17C 109.5
H17A C17 H17C 109.5
H17B C17 H17C 109.5
C19 C18 C6 125.47(16)
C19 C18 H18 117.3
C6 C18 H18 117.3
C18 C19 H19A 120.0
C18 C19 H19B 120.0
H19A C19 H19B 120.0
O2 C20 H20A 109.5
O2 C20 H20B 109.5
H20A C20 H20B 109.5
O2 C20 H20C 109.5
H20A C20 H20C 109.5
H20B C20 H20C 109.5
C11 O2 C20 117.64(14)

loop_
_geom_bond_atom_site_label_1
_geom_bond_atom_site_label_2
_geom_bond_distance
C1 C15 1.542(2)
C1 C6 1.563(2)
C1 C2 1.564(2)
C1 H1 1.0000
C2 C16 1.487(2)
C2 C17 1.536(2)
C2 C3 1.542(2)
C3 C4 1.511(3)
C3 H3A 0.9900
C3 H3B 0.9900
C4 C5 1.525(2)
C4 H4A 0.9900
C4 H4B 0.9900
C5 C6 1.554(2)
C5 H5A 0.9900
C5 H5B 0.9900
C6 C18 1.527(2)
C6 C7 1.537(2)
C7 O1 1.223(2)
C7 C8 1.499(2)
C8 C9 1.400(3)
C8 C13 1.412(2)
C9 C10 1.373(2)
C9 H9 0.9500
C10 C11 1.395(2)
C10 H10 0.9500
C11 O2 1.3625(19)
C11 C12 1.388(3)
C12 C13 1.406(2)
C12 H12 0.9500
C13 C14 1.507(2)
C14 C15 1.531(2)
C14 H14A 0.9900
C14 H14B 0.9900
C15 H15A 0.9900
C15 H15B 0.9900
C16 N1 1.146(2)
C17 H17A 0.9800
C17 H17B 0.9800
C17 H17C 0.9800
C18 C19 1.318(3)
C18 H18 0.9500
C19 H19A 0.9500
C19 H19B 0.9500
C20 O2 1.430(2)
C20 H20A 0.9800
C20 H20B 0.9800
C20 H20C 0.9800
